data_7050116
loop_
_publ_author_name
'Koposov, Alexey Y.'
'Nemykin, Victor N.'
'Zhdankin, Viktor V.'

_publ_section_title
;
 Intra- and intermolecular interactions in the solid state structure of
 2-iodylbenzenesulfonamides: a heptacoordinated organic iodine(v)
 compound
;
_journal_issue 8
_journal_name_full 'New Journal of Chemistry'
_journal_page_first 998
_journal_paper_doi 10.1039/b506573a
_journal_volume 29
_journal_year 2005
_chemical_absolute_configuration ad
_chemical_formula_moiety 'C10 H12 I1 N1 O6 S1'
_chemical_formula_sum 'C10 H12 I N O6 S'
_chemical_formula_weight 401.18
_chemical_name_common Alex-3
_space_group_IT_number 1
_symmetry_cell_setting triclinic
_symmetry_space_group_name_Hall 'P 1'
_symmetry_space_group_name_H-M 'P 1'
_atom_sites_solution_hydrogens geom
_atom_sites_solution_primary direct
_audit_creation_date 05-06-14
_audit_creation_method CRYSTALS_ver_12.39
_cell_angle_alpha 101.53(3)
_cell_angle_beta 96.26(3)
_cell_angle_gamma 100.54(3)
_cell_formula_units_Z 2
_cell_length_a 7.5196(15)
_cell_length_b 8.1049(16)
_cell_length_c 11.426(2)
_cell_measurement_reflns_used 25
_cell_measurement_temperature 293
_cell_measurement_theta_max 17.5
_cell_measurement_theta_min 15
_cell_volume 663.1(3)
_computing_cell_refinement WinAFC
_computing_data_collection 'Rigaku AFC-7R'
_computing_data_reduction 'TeXsan 1.10b'
_computing_molecular_graphics 'CAMERON (Watkin et al 1996)'
_computing_publication_material 'CRYSTALS (Betteridge et al 2003)'
_computing_structure_refinement 'CRYSTALS (Betteridge et al 2003)'
_computing_structure_solution 'SIR92 (Altomare et al, 1994)'
_diffrn_ambient_temperature 293
_diffrn_measured_fraction_theta_full 0.998
_diffrn_measured_fraction_theta_max 0.998
_diffrn_measurement_device_type 'Rigaku AFC-7R'
_diffrn_measurement_method \w/2\q
_diffrn_radiation_monochromator graphite
_diffrn_radiation_type 'Mo K\a'
_diffrn_radiation_wavelength 0.71073
_diffrn_reflns_av_R_equivalents 0.000
_diffrn_reflns_limit_h_max 9
_diffrn_reflns_limit_h_min -9
_diffrn_reflns_limit_k_max 10
_diffrn_reflns_limit_k_min 0
_diffrn_reflns_limit_l_max 14
_diffrn_reflns_limit_l_min -14
_diffrn_reflns_number 3026
_diffrn_reflns_theta_full 27.458
_diffrn_reflns_theta_max 27.458
_diffrn_reflns_theta_min 2.623
_diffrn_standards_decay_% 5
_diffrn_standards_interval_count 150
_diffrn_standards_number 3
_exptl_absorpt_coefficient_mu 2.594
_exptl_absorpt_correction_T_max 0.9993
_exptl_absorpt_correction_T_min 0.5778
_exptl_absorpt_correction_type psi-scan
_exptl_crystal_colour colorless
_exptl_crystal_density_diffrn 2.009
_exptl_crystal_description plate
_exptl_crystal_F_000 392
_exptl_crystal_size_max 0.5
_exptl_crystal_size_mid 0.2
_exptl_crystal_size_min 0.05
_refine_diff_density_max 2.66
_refine_diff_density_min -4.10
_refine_ls_abs_structure_details 'Flack, 95 Friedel-pairs'
_refine_ls_abs_structure_Flack 0.42(13)
_refine_ls_extinction_method None
_refine_ls_goodness_of_fit_ref 0.9737
_refine_ls_hydrogen_treatment constr
_refine_ls_matrix_type full
_refine_ls_number_parameters 344
_refine_ls_number_reflns 2931
_refine_ls_number_restraints 3
_refine_ls_R_factor_all 0.0658
_refine_ls_R_factor_gt 0.0654
_refine_ls_shift/su_max 0.003641
_refine_ls_structure_factor_coef Fsqd
_refine_ls_weighting_details
;
Method, part 1, Chebychev polynomial, (Watkin, 1994, Prince, 1982)
[weight] = 1.0/[A~0~*T~0~(x)+A~1~*T~1~(x) ... +A~n-1~]*T~n-1~(x)]
where A~i~ are the Chebychev coefficients listed below and x= Fcalc/Fmax
Method = Robust Weighting (Prince, 1982)
W = [weight] * [1-(deltaF/6*sigmaF)^2^]^2^
A~i~ are:
35.0 55.6 28.0 7.70
;
_refine_ls_weighting_scheme calc
_refine_ls_wR_factor_all 0.1524
_refine_ls_wR_factor_gt 0.1514
_refine_ls_wR_factor_ref 0.1514
_reflns_limit_h_max 9
_reflns_limit_h_min -9
_reflns_limit_k_max 10
_reflns_limit_k_min 0
_reflns_limit_l_max 14
_reflns_limit_l_min -14
_reflns_number_gt 2931
_reflns_number_total 3026
_reflns_threshold_expression I>3.00u(I)
_oxford_diffrn_Wilson_B_factor 3.15
_oxford_diffrn_Wilson_scale 10.46
_oxford_refine_ls_scale 0.3076(8)
_oxford_structure_analysis_title 'sulf3 in P 1'
_cod_data_source_file b506573a.txt
_cod_data_source_block 1
_cod_depositor_comments
;
The following automatic conversions were performed:
'_symmetry_cell_setting' value 'Triclinic' changed to 'triclinic'
according to '/home/saulius/struct/CIF-dictionaries/cif_core.dic'
dictionary named 'cif_core.dic' version 2.4.1 from 2010-06-29.

Automatic conversion script
Id: cif_fix_enum 1527 2010-12-29 10:47:43Z saulius 
;
_cod_original_sg_symbol_H-M 'P 1 '
_cod_original_formula_sum 'C10 H12 I1 N1 O6 S1'
_cod_database_code 7050116

loop_
_symmetry_equiv_pos_as_xyz
x,y,z

loop_
_atom_site_label
_atom_site_type_symbol
_atom_site_fract_x
_atom_site_fract_y
_atom_site_fract_z
_atom_site_U_iso_or_equiv
_atom_site_occupancy
_atom_site_adp_type
_atom_site_refinement_flags_posn
_atom_site_refinement_flags_adp
_atom_site_refinement_flags_occupancy
_atom_site_disorder_assembly
_atom_site_disorder_group
_atom_site_attached_hydrogens
I1 I 0.3822(3) 0.4982(5) -0.9472(3) 0.0395 1.0000 Uani . . . . . .
O2 O 0.5666(18) 0.468(2) -0.8457(11) 0.0576 1.0000 Uani . . . . . .
C3 C 0.336(2) 0.2506(16) -1.0710(13) 0.0382 1.0000 Uani . . . . . .
C4 C 0.3274(17) 0.2190(16) -1.1964(12) 0.0361 1.0000 Uani . . . . . .
S5 S 0.3818(5) 0.3804(5) -1.2761(4) 0.0407 1.0000 Uani . . . . . .
N6 N 0.6010(16) 0.4180(15) -1.2718(10) 0.0450 1.0000 Uani . . . . . .
C7 C 0.691(2) 0.283(2) -1.3257(11) 0.0467 1.0000 Uani . . . . . .
O9 O 0.3400(18) 0.5366(19) -1.2048(11) 0.0579 1.0000 Uani . . . . . .
O10 O 0.2960(15) 0.3116(17) -1.3989(9) 0.0520 1.0000 Uani . . . . . .
C11 C 0.286(3) 0.050(2) -1.2591(16) 0.0504 1.0000 Uani . . . . . .
C12 C 0.258(4) -0.090(3) -1.204(3) 0.0607 1.0000 Uani . . . . . .
C13 C 0.277(3) -0.050(4) -1.078(2) 0.0766 1.0000 Uani . . . . . .
C14 C 0.307(3) 0.119(3) -1.0089(17) 0.0578 1.0000 Uani . . . . . .
O15 O 0.1959(17) 0.4367(18) -0.8634(9) 0.0506 1.0000 Uani . . . . . .
I16 I -0.1186(3) -0.4627(5) -0.9443(3) 0.0392 1.0000 Uani . . . . . .
O17 O -0.3091(17) -0.4051(17) -1.0326(10) 0.0470 1.0000 Uani . . . . . .
C18 C -0.051(2) -0.219(3) -0.8157(15) 0.0438 1.0000 Uani . . . . . .
C19 C 0.0073(18) -0.1872(18) -0.6937(12) 0.0386 1.0000 Uani . . . . . .
S20 S 0.0433(5) -0.3547(5) -0.6165(4) 0.0387 1.0000 Uani . . . . . .
N21 N 0.2476(15) -0.3827(14) -0.6278(10) 0.0421 1.0000 Uani . . . . . .
C22 C 0.4075(18) -0.2422(18) -0.5769(12) 0.0465 1.0000 Uani . . . . . .
C23 C 0.441(2) -0.1232(19) -0.6658(13) 0.0466 1.0000 Uani . . . . . .
O24 O 0.511(2) 0.040(2) -0.6046(13) 0.0579 1.0000 Uani . . . . . .
C25 C 0.541(5) 0.158(5) -0.680(3) 0.0817 1.0000 Uani . . . . . .
O26 O 0.418(2) -0.1660(15) -0.7713(10) 0.0619 1.0000 Uani . . . . . .
C27 C 0.576(2) -0.321(2) -0.5533(18) 0.0604 1.0000 Uani . . . . . .
O28 O -0.0778(14) -0.5103(16) -0.6823(9) 0.0457 1.0000 Uani . . . . . .
O29 O 0.0364(15) -0.2900(16) -0.4915(9) 0.0498 1.0000 Uani . . . . . .
C30 C 0.044(3) -0.017(3) -0.6203(17) 0.0505 1.0000 Uani . . . . . .
C32 C -0.074(2) -0.083(3) -0.8699(15) 0.0505 1.0000 Uani . . . . . .
O33 O 0.0497(19) -0.406(2) -1.0379(12) 0.0591 1.0000 Uani . . . . . .
C1 C -0.034(3) 0.083(2) -0.8029(15) 0.0580 1.0000 Uani . . . . . .
C26 C 0.024(3) 0.106(3) -0.680(3) 0.0559 1.0000 Uani . . . . . .
O6 O 0.724(2) 0.013(2) -1.2944(14) 0.0633 1.0000 Uani . . . . . .
C8 C 0.875(3) 0.361(3) -1.359(2) 0.0764 1.0000 Uani . . . . . .
C2 C 0.731(2) 0.1702(19) -1.2366(13) 0.0467 1.0000 Uani . . . . . .
C10 C 0.758(5) -0.117(3) -1.224(3) 0.0798 1.0000 Uani . . . . . .
O1 O 0.765(2) 0.2236(17) -1.1276(11) 0.0596 1.0000 Uani . . . . . .
H71 H 0.6106 0.2107 -1.4013 0.0554 1.0000 Uiso R . . . . .
H111 H 0.2775 0.0278 -1.3497 0.0488 1.0000 Uiso R . . . . .
H121 H 0.2300 -0.2123 -1.2536 0.0691 1.0000 Uiso R . . . . .
H131 H 0.2703 -0.1443 -1.0314 0.0930 1.0000 Uiso R . . . . .
H141 H 0.3107 0.1483 -0.9182 0.0734 1.0000 Uiso R . . . . .
H221 H 0.3843 -0.1738 -0.4986 0.0496 1.0000 Uiso R . . . . .
H251 H 0.6019 0.2752 -0.6303 0.0884 1.0000 Uiso R . . . . .
H252 H 0.6383 0.1251 -0.7380 0.0884 1.0000 Uiso R . . . . .
H253 H 0.4325 0.1620 -0.7335 0.0884 1.0000 Uiso R . . . . .
H271 H 0.6864 -0.2292 -0.5180 0.0677 1.0000 Uiso R . . . . .
H272 H 0.5975 -0.3928 -0.6306 0.0677 1.0000 Uiso R . . . . .
H273 H 0.5524 -0.3984 -0.4947 0.0677 1.0000 Uiso R . . . . .
H301 H 0.0840 0.0074 -0.5295 0.0531 1.0000 Uiso R . . . . .
H321 H -0.1175 -0.1043 -0.9589 0.0534 1.0000 Uiso R . . . . .
H11 H -0.0476 0.1837 -0.8405 0.0639 1.0000 Uiso R . . . . .
H261 H 0.0626 0.2292 -0.6337 0.0697 1.0000 Uiso R . . . . .
H81 H 0.9372 0.2691 -1.3971 0.0933 1.0000 Uiso R . . . . .
H82 H 0.8577 0.4375 -1.4171 0.0933 1.0000 Uiso R . . . . .
H83 H 0.9577 0.4335 -1.2838 0.0933 1.0000 Uiso R . . . . .
H101 H 0.7525 -0.2333 -1.2780 0.0821 1.0000 Uiso R . . . . .
H102 H 0.8853 -0.0788 -1.1739 0.0821 1.0000 Uiso R . . . . .
H103 H 0.6670 -0.1306 -1.1670 0.0821 1.0000 Uiso R . . . . .
H61 H 0.6676 0.5220 -1.2359 0.0539 1.0000 Uiso R . . . . .
H211 H 0.2639 -0.4848 -0.6655 0.0498 1.0000 Uiso R . . . . .

loop_
_atom_site_aniso_label
_atom_site_aniso_U_11
_atom_site_aniso_U_22
_atom_site_aniso_U_33
_atom_site_aniso_U_23
_atom_site_aniso_U_13
_atom_site_aniso_U_12
I1 0.0483(4) 0.0371(6) 0.0307(4) 0.0023(5) 0.0077(3) 0.0078(5)
O2 0.056(6) 0.067(9) 0.040(5) 0.008(5) -0.010(5) 0.002(6)
C3 0.051(7) 0.013(5) 0.038(7) -0.014(5) -0.003(5) 0.004(5)
C4 0.026(5) 0.035(5) 0.041(6) 0.003(4) 0.004(5) -0.004(4)
S5 0.0506(15) 0.0420(14) 0.0298(13) 0.0055(10) 0.0045(10) 0.0143(11)
N6 0.059(6) 0.041(5) 0.034(5) 0.007(4) 0.009(4) 0.008(4)
C7 0.055(7) 0.055(8) 0.029(6) 0.003(5) 0.005(5) 0.016(6)
O9 0.078(7) 0.059(9) 0.058(7) 0.024(6) 0.034(6) 0.042(7)
O10 0.050(6) 0.071(7) 0.030(4) 0.001(4) -0.006(4) 0.016(5)
C11 0.062(11) 0.039(7) 0.040(8) -0.008(6) 0.002(7) 0.005(7)
C12 0.077(13) 0.023(7) 0.077(15) 0.004(7) 0.020(11) 0.002(7)
C13 0.064(11) 0.085(18) 0.086(14) 0.024(13) 0.017(10) 0.020(10)
C14 0.092(12) 0.036(8) 0.052(8) 0.021(7) 0.017(8) 0.014(8)
O15 0.065(6) 0.045(7) 0.039(5) 0.003(4) 0.020(5) 0.003(5)
I16 0.0462(4) 0.0367(6) 0.0314(4) 0.0036(5) 0.0042(3) 0.0062(5)
O17 0.058(6) 0.039(5) 0.042(5) 0.007(4) 0.010(4) 0.007(4)
C18 0.039(6) 0.059(11) 0.046(8) 0.029(8) 0.019(6) 0.017(6)
C19 0.028(6) 0.042(6) 0.044(6) 0.009(5) 0.007(5) 0.004(5)
S20 0.0483(14) 0.0369(13) 0.0311(13) 0.0075(10) 0.0066(10) 0.0097(10)
N21 0.048(5) 0.037(5) 0.041(5) 0.005(4) 0.004(4) 0.011(4)
C22 0.053(7) 0.045(7) 0.035(6) 0.004(5) -0.003(5) 0.007(5)
C23 0.047(7) 0.047(7) 0.040(7) 0.000(5) 0.005(6) 0.006(6)
O24 0.076(8) 0.049(8) 0.042(6) -0.001(5) -0.002(5) 0.015(6)
C25 0.108(18) 0.069(17) 0.067(14) 0.019(13) 0.005(12) 0.015(13)
O26 0.111(10) 0.038(5) 0.038(5) 0.004(4) 0.015(6) 0.019(6)
C27 0.050(8) 0.057(10) 0.065(10) 0.007(8) -0.015(7) 0.011(7)
O28 0.046(5) 0.039(6) 0.041(5) 0.005(4) -0.008(4) -0.006(4)
O29 0.053(5) 0.066(6) 0.039(5) 0.020(4) 0.014(4) 0.022(5)
C30 0.053(9) 0.046(8) 0.042(8) -0.001(6) -0.007(7) 0.005(7)
C32 0.059(8) 0.049(10) 0.038(7) 0.006(6) 0.002(6) 0.004(6)
O33 0.060(6) 0.061(9) 0.061(7) 0.019(6) 0.017(6) 0.014(6)
C1 0.087(11) 0.027(6) 0.061(9) 0.018(7) 0.000(8) 0.011(7)
C26 0.063(10) 0.039(10) 0.064(12) 0.005(9) 0.002(8) 0.016(8)
O6 0.082(9) 0.046(7) 0.059(8) 0.009(6) -0.001(7) 0.018(7)
C8 0.078(12) 0.082(13) 0.092(15) 0.040(12) 0.047(11) 0.033(9)
C2 0.055(8) 0.041(6) 0.037(6) 0.004(5) -0.003(6) 0.001(6)
C10 0.12(2) 0.047(12) 0.066(14) 0.001(9) -0.006(13) 0.030(12)
O1 0.086(8) 0.051(6) 0.041(5) 0.008(4) -0.003(5) 0.023(6)

loop_
_atom_type_symbol
_atom_type_scat_dispersion_real
_atom_type_scat_dispersion_imag
_atom_type_scat_Cromer_Mann_a1
_atom_type_scat_Cromer_Mann_b1
_atom_type_scat_Cromer_Mann_a2
_atom_type_scat_Cromer_Mann_b2
_atom_type_scat_Cromer_Mann_a3
_atom_type_scat_Cromer_Mann_b3
_atom_type_scat_Cromer_Mann_a4
_atom_type_scat_Cromer_Mann_b4
_atom_type_scat_Cromer_Mann_c
_atom_type_scat_source
C 0.0033 0.0016 2.3100 20.8439 1.0200 10.2075 1.5886 0.5687 0.8650 51.6512 0.2156 'International Tables Vol C 4.2.6.8 and 6.1.1.4'
H 0.0000 0.0000 0.4930 10.5109 0.3229 26.1257 0.1402 3.1424 0.0408 57.7998 0.0030 'International Tables Vol C 4.2.6.8 and 6.1.1.4'
I -0.4742 1.8119 20.1472 4.3470 18.9949 0.3814 7.5138 27.7660 2.2735 66.8776 4.0712 'International Tables Vol C 4.2.6.8 and 6.1.1.4'
N 0.0061 0.0033 12.2126 0.0057 3.1322 9.8933 2.0125 28.9975 1.1663 0.5826 -11.5290 'International Tables Vol C 4.2.6.8 and 6.1.1.4'
O 0.0106 0.0060 3.0485 13.2771 2.2868 5.7011 1.5463 0.3239 0.8670 32.9089 0.2508 'International Tables Vol C 4.2.6.8 and 6.1.1.4'
S 0.1246 0.1234 6.9053 1.4679 5.2034 22.2151 1.4379 0.2536 1.5863 56.1720 0.8669 'International Tables Vol C 4.2.6.8 and 6.1.1.4'

loop_
_geom_angle_atom_site_label_1
_geom_angle_site_symmetry_1
_geom_angle_atom_site_label_2
_geom_angle_site_symmetry_2
_geom_angle_atom_site_label_3
_geom_angle_site_symmetry_3
_geom_angle
_geom_angle_publ_flag
O17 1_665 I1 . O2 . 72.7(5) yes
O17 1_665 I1 . C3 . 89.5(5) yes
O2 . I1 . C3 . 97.2(7) yes
O17 1_665 I1 . O15 . 170.0(5) yes
O2 . I1 . O15 . 97.9(7) yes
C3 . I1 . O15 . 95.1(6) yes
I1 . C3 . C4 . 127.0(11) yes
I1 . C3 . C14 . 110.2(12) yes
C4 . C3 . C14 . 122.8(14) yes
C3 . C4 . S5 . 123.9(10) yes
C3 . C4 . C11 . 117.5(13) yes
S5 . C4 . C11 . 118.5(12) yes
C4 . S5 . N6 . 106.7(6) yes
C4 . S5 . O9 . 106.2(7) yes
N6 . S5 . O9 . 106.3(7) yes
C4 . S5 . O10 . 107.2(7) yes
N6 . S5 . O10 . 109.0(6) yes
O9 . S5 . O10 . 120.7(8) yes
S5 . N6 . C7 . 120.6(10) yes
S5 . N6 . H61 . 119.658 no
C7 . N6 . H61 . 119.714 no
N6 . C7 . C8 . 110.9(15) yes
N6 . C7 . C2 . 111.1(11) yes
C8 . C7 . C2 . 106.7(13) yes
N6 . C7 . H71 . 109.203 no
C8 . C7 . H71 . 108.602 no
C2 . C7 . H71 . 110.316 no
C4 . C11 . C12 . 123.6(19) yes
C4 . C11 . H111 . 117.305 no
C12 . C11 . H111 . 119.048 no
C11 . C12 . C13 . 116(2) yes
C11 . C12 . H121 . 120.842 no
C13 . C12 . H121 . 123.065 no
C12 . C13 . C14 . 123(3) yes
C12 . C13 . H131 . 120.647 no
C14 . C13 . H131 . 116.163 no
C13 . C14 . C3 . 116.6(18) yes
C13 . C14 . H141 . 123.253 no
C3 . C14 . H141 . 120.121 no
O17 . I16 . C18 . 93.8(6) yes
O17 . I16 . O33 . 95.9(6) yes
C18 . I16 . O33 . 95.6(6) yes
I1 1_445 O17 . I16 . 109.2(5) yes
I16 . C18 . C19 . 128.3(12) yes
I16 . C18 . C32 . 111.9(12) yes
C19 . C18 . C32 . 119.8(18) yes
C18 . C19 . S20 . 122.8(12) yes
C18 . C19 . C30 . 121.3(15) yes
S20 . C19 . C30 . 115.9(11) yes
C19 . S20 . N21 . 107.3(6) yes
C19 . S20 . O28 . 107.3(6) yes
N21 . S20 . O28 . 106.5(7) yes
C19 . S20 . O29 . 107.0(7) yes
N21 . S20 . O29 . 107.6(6) yes
O28 . S20 . O29 . 120.5(7) yes
S20 . N21 . C22 . 121.0(9) yes
S20 . N21 . H211 . 119.427 no
C22 . N21 . H211 . 119.542 no
N21 . C22 . C23 . 110.2(10) yes
N21 . C22 . C27 . 108.6(12) yes
C23 . C22 . C27 . 110.1(13) yes
N21 . C22 . H221 . 109.013 no
C23 . C22 . H221 . 109.413 no
C27 . C22 . H221 . 109.492 no
C22 . C23 . O24 . 110.2(13) yes
C22 . C23 . O26 . 126.3(14) yes
O24 . C23 . O26 . 123.4(16) yes
C23 . O24 . C25 . 113.8(20) yes
O24 . C25 . H251 . 110.422 no
O24 . C25 . H252 . 110.335 no
H251 . C25 . H252 . 104.022 no
O24 . C25 . H253 . 114.440 no
H251 . C25 . H253 . 111.573 no
H252 . C25 . H253 . 105.420 no
C22 . C27 . H271 . 110.522 no
C22 . C27 . H272 . 109.907 no
H271 . C27 . H272 . 109.706 no
C22 . C27 . H273 . 109.237 no
H271 . C27 . H273 . 109.017 no
H272 . C27 . H273 . 108.412 no
C19 . C30 . C26 . 114.7(19) yes
C19 . C30 . H301 . 121.927 no
C26 . C30 . H301 . 123.329 no
C18 . C32 . C1 . 120.6(16) yes
C18 . C32 . H321 . 120.916 no
C1 . C32 . H321 . 118.451 no
C32 . C1 . C26 . 116.2(18) yes
C32 . C1 . H11 . 121.864 no
C26 . C1 . H11 . 121.891 no
C1 . C26 . C30 . 127(2) yes
C1 . C26 . H261 . 115.235 no
C30 . C26 . H261 . 117.412 no
C2 . O6 . C10 . 118.9(18) yes
C7 . C8 . H81 . 111.506 no
C7 . C8 . H82 . 110.625 no
H81 . C8 . H82 . 108.225 no
C7 . C8 . H83 . 109.755 no
H81 . C8 . H83 . 108.666 no
H82 . C8 . H83 . 107.968 no
C7 . C2 . O6 . 110.6(13) yes
C7 . C2 . O1 . 123.5(14) yes
O6 . C2 . O1 . 125.8(15) yes
O6 . C10 . H101 . 112.284 no
O6 . C10 . H102 . 110.192 no
H101 . C10 . H102 . 107.130 no
O6 . C10 . H103 . 111.111 no
H101 . C10 . H103 . 108.435 no
H102 . C10 . H103 . 107.490 no

loop_
_geom_bond_atom_site_label_1
_geom_bond_site_symmetry_1
_geom_bond_atom_site_label_2
_geom_bond_site_symmetry_2
_geom_bond_distance
_geom_bond_publ_flag
I1 . O17 1_665 2.662(11) yes
I1 . O2 . 1.793(12) yes
I1 . C3 . 2.157(12) yes
I1 . O15 . 1.832(11) yes
C3 . C4 . 1.395(18) yes
C3 . C14 . 1.39(2) yes
C4 . S5 . 1.752(13) yes
C4 . C11 . 1.37(2) yes
S5 . N6 . 1.614(12) yes
S5 . O9 . 1.467(13) yes
S5 . O10 . 1.434(10) yes
N6 . C7 . 1.456(19) yes
N6 . H61 . 0.890 no
C7 . C8 . 1.53(2) yes
C7 . C2 . 1.54(2) yes
C7 . H71 . 1.005 no
C11 . C12 . 1.40(3) yes
C11 . H111 . 1.007 no
C12 . C13 . 1.39(4) yes
C12 . H121 . 1.010 no
C13 . C14 . 1.41(4) yes
C13 . H131 . 1.013 no
C14 . H141 . 1.012 no
I16 . O17 . 1.845(13) yes
I16 . C18 . 2.15(2) yes
I16 . O33 . 1.799(13) yes
C18 . C19 . 1.37(2) yes
C18 . C32 . 1.40(3) yes
C19 . S20 . 1.804(14) yes
C19 . C30 . 1.42(2) yes
S20 . N21 . 1.608(11) yes
S20 . O28 . 1.427(10) yes
S20 . O29 . 1.430(10) yes
N21 . C22 . 1.471(16) yes
N21 . H211 . 0.890 no
C22 . C23 . 1.544(19) yes
C22 . C27 . 1.54(2) yes
C22 . H221 . 1.005 no
C23 . O24 . 1.34(2) yes
C23 . O26 . 1.170(18) yes
O24 . C25 . 1.41(4) yes
C25 . H251 . 0.997 no
C25 . H252 . 1.074 no
C25 . H253 . 0.977 no
C27 . H271 . 0.995 no
C27 . H272 . 1.002 no
C27 . H273 . 1.011 no
C30 . C26 . 1.34(3) yes
C30 . H301 . 1.017 no
C32 . C1 . 1.37(3) yes
C32 . H321 . 1.004 no
C1 . C26 . 1.38(3) yes
C1 . H11 . 1.009 no
C26 . H261 . 1.010 no
O6 . C2 . 1.30(2) yes
O6 . C10 . 1.49(3) yes
C8 . H81 . 1.003 no
C8 . H82 . 1.012 no
C8 . H83 . 1.007 no
C2 . O1 . 1.216(18) yes
C10 . H101 . 1.009 no
C10 . H102 . 1.021 no
C10 . H103 . 1.004 no

loop_
_cod_related_entry_id
_cod_related_entry_database
_cod_related_entry_code
1 ChemSpider 30652838
